data_1546403
loop_
_publ_author_name
'Molinier, Michel'
'Massa, Werner'

_publ_section_title
;
 Structures of two polymorphs of MnF3.3H2O
;
_journal_name_full 'Journal of Fluorine Chemistry'
_journal_page_first 139
_journal_page_last 146
_journal_volume 57
_journal_year 1992
_chemical_formula_moiety 'F4 H4 Mn O2, F2 H8 Mn O4'
_chemical_formula_sum 'F3 H6 Mn O3'
_chemical_formula_weight 165.98
_space_group_IT_number 14
_symmetry_cell_setting monoclinic
_symmetry_Int_Tables_number 14
_symmetry_space_group_name_Hall '-P 2yab'
_symmetry_space_group_name_H-M 'P 1 21/a 1'
_cell_angle_alpha 90.
_cell_angle_beta 100.51(6)
_cell_angle_gamma 90.
_cell_formula_units_Z 4
_cell_length_a 8.481(7)
_cell_length_b 9.473(6)
_cell_length_c 6.473(4)
_cell_volume 511.3(6)
_diffrn_ambient_temperature 293
_diffrn_radiation_probe x-ray
_diffrn_radiation_type MoK\a
_diffrn_radiation_wavelength 0.71069
_exptl_absorpt_coefficient_mu 2.47
_exptl_crystal_density_diffrn 2.16
_exptl_crystal_F_000 328
_refine_ls_number_parameters 69
_refine_ls_number_reflns 710
_refine_ls_R_factor_gt 0.0303
_refine_ls_wR_factor_gt 0.0291
_cod_data_source_file J-Fluor-Chem-1992-57-139-146-2.cif
_cod_data_source_block MnF3-3H2O-II
_cod_original_sg_symbol_H-M 'P 21/a'
_cod_original_formula_sum 'H6 F3 Mn O3'
_cod_database_code 1546403

loop_
_symmetry_equiv_pos_site_id
_symmetry_equiv_pos_as_xyz
1 x,y,z
2 1/2-x,1/2+y,-z
3 -x,-y,-z
4 1/2+x,1/2-y,z

loop_
_atom_site_label
_atom_site_type_symbol
_atom_site_thermal_displace_type
_atom_site_fract_x
_atom_site_fract_y
_atom_site_fract_z
_atom_site_occupancy
_atom_site_U_iso_or_equiv
_atom_site_calc_flag
_atom_site_refinement_flags
_atom_site_disorder_assembly
_atom_site_disorder_group
Mn1 Mn Uiso 0.50000 0.00000 0.00000 1.000 0.0161(3) . . . .
F1 F Uiso 0.2997(3) 0.0497(3) 0.0453(4) 1.000 0.0269(8) . . . .
F2 F Uiso 0.5339(3) -0.1042(2) 0.2470(4) 1.000 0.0291(9) . . . .
O1 O Uiso 0.6036(4) 0.1845(3) 0.1629(5) 1.000 0.0314(10) . . . .
Mn2 Mn Uiso 0.00000 0.00000 0.50000 1.000 0.0158(3) . . . .
F3 F Uiso -0.0837(3) 0.1483(2) 0.3464(4) 1.000 0.0264(8) . . . .
O2 O Uiso 0.0477(4) 0.1208(3) 0.7566(4) 1.000 0.0317(11) . . . .
O3 O Uiso 0.2277(3) 0.0471(3) 0.4327(4) 1.000 0.0318(11) . . . .
H11 H Uiso 0.56260 0.23660 0.22400 1.000 0.056(7) . . . .
H12 H Uiso 0.68830 0.18330 0.22480 1.000 0.056(7) . . . .
H21 H Uiso 0.11740 0.10840 0.84550 1.000 0.056(7) . . . .
H22 H Uiso 0.04220 0.20040 0.75240 1.000 0.056(7) . . . .
H31 H Uiso 0.25410 0.03230 0.32950 1.000 0.056(7) . . . .
H32 H Uiso 0.30660 0.05480 0.50790 1.000 0.056(7) . . . .

loop_
_geom_angle_atom_site_label_1
_geom_angle_atom_site_label_2
_geom_angle_atom_site_label_3
_geom_angle
_geom_angle_site_symmetry_1
_geom_angle_site_symmetry_2
_geom_angle_site_symmetry_3
_geom_angle_publ_flag
F1 Mn1 F2 90.07(13) . . . yes
F1 Mn1 O1 91.18(14) . . . yes
F1 Mn1 F1 180.00 . . 3_655 yes
F1 Mn1 F2 89.93(13) . . 3_655 yes
F1 Mn1 O1 88.83(14) . . 3_655 yes
F2 Mn1 O1 91.41(12) . . . yes
F1 Mn1 F2 89.93(13) 3_655 . . yes
F2 Mn1 F2 180.00 . . 3_655 yes
F2 Mn1 O1 88.59(12) . . 3_655 yes
F1 Mn1 O1 88.83(14) 3_655 . . yes
F2 Mn1 O1 88.59(12) 3_655 . . yes
O1 Mn1 O1 180.00 . . 3_655 yes
F1 Mn1 F2 90.07(13) 3_655 . 3_655 yes
F1 Mn1 O1 91.18(14) 3_655 . 3_655 yes
F2 Mn1 O1 91.41(12) 3_655 . 3_655 yes
F3 Mn2 O2 90.68(13) 3_556 . 3_556 yes
F3 Mn2 O3 90.26(13) 3_556 . 3_556 yes
O2 Mn2 O3 89.79(13) 3_556 . 3_556 yes
F3 Mn2 O2 90.68(13) . . . yes
F3 Mn2 O3 90.26(13) . . . yes
F3 Mn2 F3 180.00 . . 3_556 yes
F3 Mn2 O2 89.32(13) . . 3_556 yes
F3 Mn2 O3 89.74(13) . . 3_556 yes
O2 Mn2 O3 89.79(13) . . . yes
F3 Mn2 O2 89.32(13) 3_556 . . yes
O2 Mn2 O2 180.00 . . 3_556 yes
O2 Mn2 O3 90.21(13) . . 3_556 yes
F3 Mn2 O3 89.74(13) 3_556 . . yes
O2 Mn2 O3 90.21(13) 3_556 . . yes
O3 Mn2 O3 180.00 . . 3_556 yes
Mn1 O1 H11 127.00 . . . no
Mn1 O1 H12 121.00 . . . no
H11 O1 H12 102.00 . . . no
Mn2 O2 H21 124.00 . . . no
Mn2 O2 H22 123.00 . . . no
H21 O2 H22 103.00 . . . no
Mn2 O3 H31 125.00 . . . no
Mn2 O3 H32 129.00 . . . no
H31 O3 H32 103.00 . . . no

loop_
_geom_bond_atom_site_label_1
_geom_bond_atom_site_label_2
_geom_bond_distance
_geom_bond_site_symmetry_1
_geom_bond_site_symmetry_2
_geom_bond_publ_flag
Mn1 F1 1.837(3) . . yes
Mn1 F2 1.856(3) . . yes
Mn1 O1 2.145(3) . . yes
Mn1 F1 1.837(3) . 3_655 yes
Mn1 F2 1.856(3) . 3_655 yes
Mn1 O1 2.145(3) . 3_655 yes
Mn2 O3 2.104(3) . 3_556 yes
Mn2 O3 2.104(3) . . yes
Mn2 F3 1.791(3) . . yes
Mn2 O2 1.997(3) . . yes
Mn2 F3 1.791(3) . 3_556 yes
Mn2 O2 1.997(3) . 3_556 yes
O1 H12 0.7600 . . no
O1 H11 0.7600 . . no
O2 H21 0.7600 . . no
O2 H22 0.7600 . . no
O3 H31 0.7600 . . no
O3 H32 0.7600 . . no

loop_
_geom_hbond_atom_site_label_D
_geom_hbond_atom_site_label_H
_geom_hbond_atom_site_label_A
_geom_hbond_distance_DH
_geom_hbond_distance_HA
_geom_hbond_distance_DA
_geom_hbond_angle_DHA
_geom_hbond_site_symmetry_A
_geom_hbond_publ_flag
O1 H11 F3 0.7600 1.9300 2.670(5) 168.00 4_555 yes
O1 H12 F3 0.7600 1.9800 2.723(5) 168.00 1_655 yes
O2 H21 F1 0.7600 1.9100 2.656(5) 171.00 1_556 yes
O2 H22 F2 0.7600 1.9600 2.694(4) 164.00 2_556 yes
O3 H31 F1 0.7600 1.9500 2.687(4) 163.00 . yes
O3 H32 F2 0.7600 1.9400 2.674(4) 162.00 3_656 yes
